data_7007124
loop_
_publ_author_name
'Cabeza, Javier A.'
'da Silva, Iv\'an'
'del R\'io, Ignacio'
'Gossage, Robert A.'
'Miguel, Daniel'
'Su\'arez, Marta'

_publ_section_title
;
 Triruthenium carbonyl clusters derived from chiral aminooxazolines:
 synthesis and catalytic activity.
;
_journal_issue 20
_journal_name_full 'Dalton transactions (Cambridge, England : 2003)'
_journal_page_first 2450
_journal_page_last 2455
_journal_paper_doi 10.1039/b517758h
_journal_year 2006
_chemical_absolute_configuration rmad
_chemical_formula_moiety 'C25 H14 N2 O10 Ru3'
_chemical_formula_sum 'C25 H14 N2 O10 Ru3'
_chemical_formula_weight 805.59
_chemical_name_systematic
;
?
;
_space_group_IT_number 19
_symmetry_cell_setting orthorhombic
_symmetry_space_group_name_Hall 'P 2ac 2ab'
_symmetry_space_group_name_H-M 'P 21 21 21'
_atom_sites_solution_hydrogens geom
_atom_sites_solution_primary direct
_atom_sites_solution_secondary difmap
_audit_creation_method SHELXL-97
_cell_angle_alpha 90.00
_cell_angle_beta 90.00
_cell_angle_gamma 90.00
_cell_formula_units_Z 4
_cell_length_a 7.758(3)
_cell_length_b 17.703(7)
_cell_length_c 19.581(8)
_cell_measurement_temperature 296(2)
_cell_volume 2689.3(18)
_computing_cell_refinement 'Bruker SMART'
_computing_data_collection 'Bruker SMART'
_computing_data_reduction 'Bruker SHELXTL'
_computing_molecular_graphics 'Bruker SHELXTL'
_computing_publication_material 'Bruker SHELXTL'
_computing_structure_refinement 'SHELXL-97 (Sheldrick, 1997)'
_computing_structure_solution 'SHELXS-97 (Sheldrick, 1990)'
_diffrn_ambient_temperature 296(2)
_diffrn_measured_fraction_theta_full 1.000
_diffrn_measured_fraction_theta_max 1.000
_diffrn_measurement_device_type 'CCD area detector'
_diffrn_measurement_method 'phi and omega scans'
_diffrn_radiation_monochromator graphite
_diffrn_radiation_source 'fine-focus sealed tube'
_diffrn_radiation_type MoK\a
_diffrn_radiation_wavelength 0.71073
_diffrn_reflns_av_R_equivalents 0.0270
_diffrn_reflns_av_sigmaI/netI 0.0192
_diffrn_reflns_limit_h_max 8
_diffrn_reflns_limit_h_min -8
_diffrn_reflns_limit_k_max 19
_diffrn_reflns_limit_k_min -19
_diffrn_reflns_limit_l_max 21
_diffrn_reflns_limit_l_min -21
_diffrn_reflns_number 17278
_diffrn_reflns_theta_full 23.25
_diffrn_reflns_theta_max 23.25
_diffrn_reflns_theta_min 1.55
_exptl_absorpt_coefficient_mu 1.722
_exptl_absorpt_correction_T_max 0.886
_exptl_absorpt_correction_T_min 0.713
_exptl_absorpt_correction_type empirical
_exptl_absorpt_process_details SADABS
_exptl_crystal_colour ORANGE
_exptl_crystal_density_diffrn 1.990
_exptl_crystal_density_method 'not measured'
_exptl_crystal_description NEEDLE
_exptl_crystal_F_000 1560
_exptl_crystal_size_max 0.34
_exptl_crystal_size_mid 0.10
_exptl_crystal_size_min 0.07
_refine_diff_density_max 0.488
_refine_diff_density_min -0.352
_refine_diff_density_rms 0.062
_refine_ls_abs_structure_details 'Flack H D (1983), Acta Cryst. A39, 876-881'
_refine_ls_abs_structure_Flack -0.03(4)
_refine_ls_extinction_method none
_refine_ls_goodness_of_fit_ref 1.047
_refine_ls_hydrogen_treatment mixed
_refine_ls_matrix_type full
_refine_ls_number_parameters 359
_refine_ls_number_reflns 3872
_refine_ls_number_restraints 0
_refine_ls_restrained_S_all 1.047
_refine_ls_R_factor_all 0.0241
_refine_ls_R_factor_gt 0.0212
_refine_ls_shift/su_max 0.001
_refine_ls_shift/su_mean 0.000
_refine_ls_structure_factor_coef Fsqd
_refine_ls_weighting_details 'calc w=1/[\s^2^(Fo^2^)+(0.0234P)^2^+2.4025P] where P=(Fo^2^+2Fc^2^)/3'
_refine_ls_weighting_scheme calc
_refine_ls_wR_factor_gt 0.0480
_refine_ls_wR_factor_ref 0.0495
_reflns_number_gt 3683
_reflns_number_total 3872
_reflns_threshold_expression >2sigma(I)
_cod_data_source_file b517758h.txt
_cod_data_source_block 3_(ids227am)
_cod_depositor_comments
;
The following automatic conversions were performed:
'_symmetry_cell_setting' value 'Orthorhombic' changed to 'orthorhombic'
according to '/home/saulius/struct/CIF-dictionaries/cif_core.dic'
dictionary named 'cif_core.dic' version 2.4.1 from 2010-06-29.

Automatic conversion script
Id: cif_fix_enum 1527 2010-12-29 10:47:43Z saulius 
;
_cod_database_code 7007124

loop_
_symmetry_equiv_pos_as_xyz
'x, y, z'
'-x+1/2, -y, z+1/2'
'-x, y+1/2, -z+1/2'
'x+1/2, -y+1/2, -z'

loop_
_atom_site_label
_atom_site_type_symbol
_atom_site_fract_x
_atom_site_fract_y
_atom_site_fract_z
_atom_site_U_iso_or_equiv
_atom_site_adp_type
_atom_site_occupancy
_atom_site_symmetry_multiplicity
_atom_site_calc_flag
_atom_site_refinement_flags
_atom_site_disorder_assembly
_atom_site_disorder_group
Ru1 Ru 0.08072(5) 0.181331(18) 0.765068(17) 0.03267(9) Uani 1 1 d . . .
Ru2 Ru 0.16594(5) 0.07607(2) 0.665126(18) 0.03834(10) Uani 1 1 d . . .
Ru3 Ru 0.08293(6) 0.22589(2) 0.628137(18) 0.04025(10) Uani 1 1 d . . .
N1 N 0.3189(5) 0.1266(2) 0.74584(19) 0.0360(9) Uani 1 1 d . . .
N2 N 0.0746(5) 0.12160(19) 0.85906(16) 0.0358(8) Uani 1 1 d . . .
C101 C 0.1625(7) 0.2750(3) 0.7925(2) 0.0482(12) Uani 1 1 d . . .
O101 O 0.2110(6) 0.3346(2) 0.8061(2) 0.0736(12) Uani 1 1 d . . .
C102 C -0.1453(7) 0.2164(3) 0.7710(2) 0.0406(11) Uani 1 1 d . . .
O102 O -0.2854(5) 0.2361(2) 0.77562(19) 0.0580(10) Uani 1 1 d . . .
C201 C 0.2065(8) -0.0265(3) 0.6965(3) 0.0557(15) Uani 1 1 d . . .
O201 O 0.2279(8) -0.0869(2) 0.7085(3) 0.1009(17) Uani 1 1 d . . .
C202 C 0.3373(7) 0.0826(3) 0.5948(3) 0.0526(13) Uani 1 1 d . . .
O202 O 0.4351(6) 0.0860(3) 0.5520(2) 0.0765(12) Uani 1 1 d . . .
C203 C 0.0004(8) 0.0432(3) 0.6015(3) 0.0562(14) Uani 1 1 d . . .
O203 O -0.0967(7) 0.0219(3) 0.5625(2) 0.0921(15) Uani 1 1 d . . .
C301 C 0.3184(8) 0.2553(3) 0.6498(3) 0.0483(13) Uani 1 1 d . . .
O301 O 0.4512(5) 0.2763(2) 0.6635(2) 0.0677(11) Uani 1 1 d . . .
C302 C 0.1141(8) 0.2157(3) 0.5313(3) 0.0646(16) Uani 1 1 d . . .
O302 O 0.1345(8) 0.2069(3) 0.4747(2) 0.116(2) Uani 1 1 d . . .
C303 C 0.0040(7) 0.3262(3) 0.6362(3) 0.0606(14) Uiso 1 1 d . . .
O303 O -0.0386(6) 0.3887(3) 0.6411(2) 0.0917(14) Uiso 1 1 d . . .
C304 C -0.1481(7) 0.1854(3) 0.6284(2) 0.0474(12) Uani 1 1 d . . .
O304 O -0.2860(5) 0.1641(2) 0.6271(2) 0.0670(11) Uani 1 1 d . . .
O1 O 0.1375(5) 0.03561(18) 0.93885(16) 0.0496(9) Uani 1 1 d . . .
C1 C 0.4070(6) 0.0751(2) 0.7886(2) 0.0349(10) Uani 1 1 d . . .
C2 C 0.5734(7) 0.0524(2) 0.7688(3) 0.0474(11) Uani 1 1 d . . .
H2 H 0.6233 0.0739 0.7303 0.057 Uiso 1 1 calc R . .
C3 C 0.6630(8) -0.0003(3) 0.8049(3) 0.0590(14) Uani 1 1 d . . .
H3 H 0.7729 -0.0142 0.7907 0.071 Uiso 1 1 calc R . .
C4 C 0.5922(8) -0.0331(3) 0.8622(3) 0.0560(13) Uani 1 1 d . . .
H4 H 0.6529 -0.0697 0.8863 0.067 Uiso 1 1 calc R . .
C5 C 0.4324(7) -0.0112(2) 0.8831(2) 0.0478(12) Uani 1 1 d . . .
H5 H 0.3851 -0.0335 0.9219 0.057 Uiso 1 1 calc R . .
C6 C 0.3373(6) 0.0436(2) 0.8483(2) 0.0374(11) Uani 1 1 d . . .
C7 C 0.1773(6) 0.0698(2) 0.8793(2) 0.0350(10) Uani 1 1 d . . .
C8 C -0.0290(6) 0.0648(3) 0.9605(2) 0.0467(13) Uani 1 1 d . . .
H8 H -0.1192 0.0264 0.9562 0.056 Uiso 1 1 calc R . .
C9 C -0.0609(6) 0.1309(2) 0.9119(2) 0.0399(11) Uani 1 1 d . . .
H9 H -0.1764 0.1284 0.8918 0.048 Uiso 1 1 calc R . .
C10 C -0.0405(6) 0.2002(3) 0.9565(2) 0.0429(12) Uani 1 1 d . . .
C11 C -0.0143(6) 0.1783(3) 1.0239(3) 0.0534(13) Uani 1 1 d . . .
C12 C -0.0193(8) 0.0951(3) 1.0330(3) 0.0640(16) Uani 1 1 d . . .
H12A H -0.1196 0.0800 1.0592 0.077 Uiso 1 1 calc R . .
H12B H 0.0837 0.0772 1.0559 0.077 Uiso 1 1 calc R . .
C13 C -0.0496(7) 0.2758(3) 0.9391(3) 0.0582(14) Uani 1 1 d . . .
H13 H -0.0688 0.2906 0.8942 0.070 Uiso 1 1 calc R . .
C14 C -0.0293(8) 0.3290(4) 0.9904(4) 0.0754(19) Uani 1 1 d . . .
H14 H -0.0362 0.3801 0.9798 0.090 Uiso 1 1 calc R . .
C15 C 0.0008(8) 0.3074(5) 1.0562(4) 0.080(2) Uani 1 1 d . . .
H15 H 0.0173 0.3442 1.0894 0.097 Uiso 1 1 calc R . .
C16 C 0.0071(7) 0.2333(5) 1.0742(3) 0.0722(19) Uani 1 1 d . . .
H16 H 0.0255 0.2195 1.1195 0.087 Uiso 1 1 calc R . .
H100 H 0.002(5) 0.098(2) 0.729(2) 0.034(11) Uiso 1 1 d . . .
H1 H 0.386(5) 0.151(2) 0.729(2) 0.048(12) Uiso 1 1 d . . .

loop_
_atom_site_aniso_label
_atom_site_aniso_U_11
_atom_site_aniso_U_22
_atom_site_aniso_U_33
_atom_site_aniso_U_23
_atom_site_aniso_U_13
_atom_site_aniso_U_12
Ru1 0.03787(19) 0.02958(18) 0.03057(18) 0.00099(15) -0.00105(17) 0.00287(17)
Ru2 0.0458(2) 0.0352(2) 0.03402(19) -0.00405(17) -0.00133(18) 0.00035(18)
Ru3 0.0430(2) 0.0426(2) 0.03513(19) 0.00958(17) -0.00072(19) 0.0020(2)
N1 0.037(2) 0.033(2) 0.038(2) 0.0053(18) 0.0008(19) -0.0025(19)
N2 0.042(2) 0.0342(19) 0.0309(19) 0.0018(15) 0.0024(18) 0.000(2)
C101 0.047(3) 0.048(3) 0.049(3) 0.004(2) 0.000(3) 0.001(3)
O101 0.091(3) 0.042(2) 0.088(3) -0.009(2) -0.001(2) -0.013(2)
C102 0.050(3) 0.041(3) 0.030(2) 0.003(2) -0.003(2) 0.001(2)
O102 0.040(2) 0.072(3) 0.061(2) -0.005(2) 0.0006(18) 0.0161(19)
C201 0.082(4) 0.037(3) 0.049(3) -0.009(2) -0.006(3) 0.005(3)
O201 0.151(5) 0.034(2) 0.118(4) 0.003(2) -0.018(3) 0.005(3)
C202 0.057(3) 0.056(3) 0.045(3) -0.020(3) -0.005(3) 0.001(3)
O202 0.070(3) 0.097(3) 0.063(2) -0.027(2) 0.023(2) -0.011(3)
C203 0.063(4) 0.057(3) 0.048(3) -0.015(3) -0.002(3) -0.006(3)
O203 0.083(3) 0.100(3) 0.093(3) -0.040(3) -0.036(3) 0.002(3)
C301 0.056(4) 0.041(3) 0.047(3) 0.014(2) 0.008(3) 0.007(3)
O301 0.044(2) 0.069(2) 0.090(3) 0.019(2) -0.004(2) -0.004(2)
C302 0.076(4) 0.075(4) 0.043(3) 0.016(3) -0.003(3) 0.003(3)
O302 0.146(5) 0.161(5) 0.040(3) 0.010(3) 0.003(3) -0.007(4)
C304 0.048(3) 0.053(3) 0.041(3) 0.007(2) -0.006(2) 0.005(3)
O304 0.046(2) 0.084(3) 0.071(3) 0.005(2) -0.013(2) -0.008(2)
O1 0.064(3) 0.0423(18) 0.0422(19) 0.0110(16) 0.0038(17) -0.0044(17)
C1 0.041(2) 0.025(2) 0.039(2) -0.0030(19) -0.007(2) 0.000(2)
C2 0.043(3) 0.045(3) 0.054(3) 0.004(2) 0.001(3) 0.002(2)
C3 0.046(3) 0.055(3) 0.076(4) -0.002(3) -0.005(3) 0.013(3)
C4 0.059(3) 0.040(3) 0.069(3) 0.005(3) -0.011(3) 0.012(3)
C5 0.061(3) 0.035(2) 0.048(3) 0.007(2) -0.004(3) -0.001(3)
C6 0.049(3) 0.024(2) 0.040(3) 0.0033(18) -0.009(2) -0.001(2)
C7 0.048(3) 0.029(2) 0.028(2) 0.001(2) -0.003(2) -0.007(2)
C8 0.050(3) 0.051(3) 0.039(3) 0.003(2) 0.000(2) -0.015(2)
C9 0.036(3) 0.050(3) 0.034(2) -0.003(2) 0.004(2) -0.004(2)
C10 0.034(3) 0.055(3) 0.040(3) -0.011(2) 0.007(2) -0.007(2)
C11 0.037(3) 0.074(4) 0.049(3) -0.018(3) 0.003(2) -0.003(3)
C12 0.072(4) 0.080(4) 0.039(3) 0.003(3) 0.007(3) -0.004(3)
C13 0.055(4) 0.051(3) 0.069(4) -0.013(3) 0.014(3) 0.000(3)
C14 0.060(4) 0.059(4) 0.107(6) -0.032(4) 0.020(4) 0.002(3)
C15 0.046(3) 0.101(6) 0.095(6) -0.061(5) 0.002(4) 0.010(4)
C16 0.047(3) 0.118(6) 0.052(3) -0.038(4) -0.001(3) 0.012(4)

loop_
_atom_type_symbol
_atom_type_description
_atom_type_scat_dispersion_real
_atom_type_scat_dispersion_imag
_atom_type_scat_source
Ru Ru -1.2594 0.8363 'International Tables Vol C Tables 4.2.6.8 and 6.1.1.4'
N N 0.0061 0.0033 'International Tables Vol C Tables 4.2.6.8 and 6.1.1.4'
C C 0.0033 0.0016 'International Tables Vol C Tables 4.2.6.8 and 6.1.1.4'
O O 0.0106 0.0060 'International Tables Vol C Tables 4.2.6.8 and 6.1.1.4'
H H 0.0000 0.0000 'International Tables Vol C Tables 4.2.6.8 and 6.1.1.4'

loop_
_geom_angle_atom_site_label_1
_geom_angle_atom_site_label_2
_geom_angle_atom_site_label_3
_geom_angle
_geom_angle_site_symmetry_1
_geom_angle_site_symmetry_3
_geom_angle_publ_flag
C101 Ru1 C102 90.4(2) . . ?
C101 Ru1 N1 99.3(2) . . ?
C102 Ru1 N1 169.47(17) . . ?
C101 Ru1 N2 101.64(17) . . ?
C102 Ru1 N2 95.23(18) . . ?
N1 Ru1 N2 86.88(15) . . ?
C101 Ru1 Ru2 136.16(16) . . ?
C102 Ru1 Ru2 119.35(14) . . ?
N1 Ru1 Ru2 50.34(10) . . ?
N2 Ru1 Ru2 106.35(10) . . ?
C101 Ru1 Ru3 91.34(15) . . ?
C102 Ru1 Ru3 88.36(14) . . ?
N1 Ru1 Ru3 87.32(10) . . ?
N2 Ru1 Ru3 166.48(9) . . ?
Ru2 Ru1 Ru3 60.84(1) . . ?
C101 Ru1 H100 173.0(13) . . ?
C102 Ru1 H100 88.6(13) . . ?
N1 Ru1 H100 81.3(13) . . ?
N2 Ru1 H100 85.3(13) . . ?
Ru2 Ru1 H100 40.1(13) . . ?
Ru3 Ru1 H100 81.7(13) . . ?
C203 Ru2 C202 90.9(2) . . ?
C203 Ru2 C201 91.8(2) . . ?
C202 Ru2 C201 99.8(2) . . ?
C203 Ru2 N1 169.5(2) . . ?
C202 Ru2 N1 96.86(19) . . ?
C201 Ru2 N1 93.81(19) . . ?
C203 Ru2 Ru1 120.71(17) . . ?
C202 Ru2 Ru1 129.03(15) . . ?
C201 Ru2 Ru1 116.26(16) . . ?
N1 Ru2 Ru1 48.80(11) . . ?
C203 Ru2 Ru3 87.98(18) . . ?
C202 Ru2 Ru3 85.26(16) . . ?
C201 Ru2 Ru3 174.90(17) . . ?
N1 Ru2 Ru3 85.66(10) . . ?
Ru1 Ru2 Ru3 59.81(1) . . ?
C203 Ru2 H100 92.7(12) . . ?
C202 Ru2 H100 164.1(12) . . ?
C201 Ru2 H100 95.5(12) . . ?
N1 Ru2 H100 77.9(12) . . ?
Ru1 Ru2 H100 37.6(12) . . ?
Ru3 Ru2 H100 79.4(12) . . ?
C303 Ru3 C302 102.2(2) . . ?
C303 Ru3 C304 92.7(2) . . ?
C302 Ru3 C304 94.8(2) . . ?
C303 Ru3 C301 92.0(2) . . ?
C302 Ru3 C301 97.0(2) . . ?
C304 Ru3 C301 166.01(19) . . ?
C303 Ru3 Ru1 100.60(17) . . ?
C302 Ru3 Ru1 157.15(18) . . ?
C304 Ru3 Ru1 83.53(14) . . ?
C301 Ru3 Ru1 82.66(14) . . ?
C303 Ru3 Ru2 159.65(17) . . ?
C302 Ru3 Ru2 97.82(17) . . ?
C304 Ru3 Ru2 82.11(15) . . ?
C301 Ru3 Ru2 88.95(14) . . ?
Ru1 Ru3 Ru2 59.352(12) . . ?
C1 N1 Ru1 127.7(3) . . ?
C1 N1 Ru2 115.4(3) . . ?
Ru1 N1 Ru2 80.86(14) . . ?
C1 N1 H1 107(3) . . ?
Ru1 N1 H1 115(3) . . ?
Ru2 N1 H1 107(3) . . ?
C7 N2 C9 107.7(3) . . ?
C7 N2 Ru1 127.8(3) . . ?
C9 N2 Ru1 124.4(3) . . ?
O101 C101 Ru1 176.3(5) . . ?
O102 C102 Ru1 178.0(4) . . ?
O201 C201 Ru2 173.7(5) . . ?
O202 C202 Ru2 178.1(5) . . ?
O203 C203 Ru2 178.2(5) . . ?
O301 C301 Ru3 176.1(5) . . ?
O302 C302 Ru3 177.4(6) . . ?
O303 C303 Ru3 177.6(5) . . ?
O304 C304 Ru3 177.3(5) . . ?
C7 O1 C8 107.2(4) . . ?
C6 C1 C2 118.0(4) . . ?
C6 C1 N1 124.2(4) . . ?
C2 C1 N1 117.8(4) . . ?
C3 C2 C1 121.5(5) . . ?
C3 C2 H2 119.2 . . ?
C1 C2 H2 119.2 . . ?
C2 C3 C4 120.5(6) . . ?
C2 C3 H3 119.8 . . ?
C4 C3 H3 119.8 . . ?
C5 C4 C3 119.2(5) . . ?
C5 C4 H4 120.4 . . ?
C3 C4 H4 120.4 . . ?
C4 C5 C6 122.1(5) . . ?
C4 C5 H5 119.0 . . ?
C6 C5 H5 119.0 . . ?
C5 C6 C1 118.6(5) . . ?
C5 C6 C7 117.9(4) . . ?
C1 C6 C7 123.3(4) . . ?
N2 C7 O1 116.6(4) . . ?
N2 C7 C6 129.0(4) . . ?
O1 C7 C6 114.3(4) . . ?
O1 C8 C12 110.7(4) . . ?
O1 C8 C9 103.5(4) . . ?
C12 C8 C9 108.7(4) . . ?
O1 C8 H8 111.2 . . ?
C12 C8 H8 111.2 . . ?
C9 C8 H8 111.2 . . ?
N2 C9 C10 114.7(4) . . ?
N2 C9 C8 103.6(4) . . ?
C10 C9 C8 104.1(4) . . ?
N2 C9 H9 111.3 . . ?
C10 C9 H9 111.3 . . ?
C8 C9 H9 111.3 . . ?
C13 C10 C11 120.7(5) . . ?
C13 C10 C9 129.5(5) . . ?
C11 C10 C9 109.7(4) . . ?
C10 C11 C16 119.6(6) . . ?
C10 C11 C12 112.7(5) . . ?
C16 C11 C12 127.6(6) . . ?
C11 C12 C8 103.8(4) . . ?
C11 C12 H12A 111.0 . . ?
C8 C12 H12A 111.0 . . ?
C11 C12 H12B 111.0 . . ?
C8 C12 H12B 111.0 . . ?
H12A C12 H12B 109.0 . . ?
C10 C13 C14 118.3(6) . . ?
C10 C13 H13 120.9 . . ?
C14 C13 H13 120.9 . . ?
C15 C14 C13 120.9(7) . . ?
C15 C14 H14 119.5 . . ?
C13 C14 H14 119.5 . . ?
C16 C15 C14 121.4(6) . . ?
C16 C15 H15 119.3 . . ?
C14 C15 H15 119.3 . . ?
C15 C16 C11 119.0(6) . . ?
C15 C16 H16 120.5 . . ?
C11 C16 H16 120.5 . . ?

loop_
_geom_bond_atom_site_label_1
_geom_bond_atom_site_label_2
_geom_bond_distance
_geom_bond_site_symmetry_2
_geom_bond_publ_flag
Ru1 C101 1.855(6) . ?
Ru1 C102 1.864(5) . ?
Ru1 N1 2.120(4) . ?
Ru1 N2 2.123(3) . ?
Ru1 Ru2 2.7819(9) . ?
Ru1 Ru3 2.7950(12) . ?
Ru1 H100 1.74(4) . ?
Ru2 C203 1.882(6) . ?
Ru2 C202 1.918(6) . ?
Ru2 C201 1.943(6) . ?
Ru2 N1 2.169(4) . ?
Ru2 Ru3 2.8238(12) . ?
Ru2 H100 1.83(4) . ?
Ru3 C303 1.885(6) . ?
Ru3 C302 1.920(6) . ?
Ru3 C304 1.930(6) . ?
Ru3 C301 1.947(6) . ?
N1 C1 1.414(6) . ?
N1 H1 0.75(4) . ?
N2 C7 1.277(6) . ?
N2 C9 1.484(6) . ?
C101 O101 1.151(6) . ?
C102 O102 1.145(6) . ?
C201 O201 1.108(6) . ?
C202 O202 1.133(6) . ?
C203 O203 1.137(6) . ?
C301 O301 1.127(6) . ?
C302 O302 1.131(7) . ?
C303 O303 1.158(7) . ?
C304 O304 1.135(6) . ?
O1 C7 1.349(5) . ?
O1 C8 1.455(6) . ?
C1 C6 1.405(6) . ?
C1 C2 1.406(7) . ?
C2 C3 1.361(7) . ?
C2 H2 0.9300 . ?
C3 C4 1.378(8) . ?
C3 H3 0.9300 . ?
C4 C5 1.362(8) . ?
C4 H4 0.9300 . ?
C5 C6 1.397(6) . ?
C5 H5 0.9300 . ?
C6 C7 1.458(7) . ?
C8 C12 1.518(7) . ?
C8 C9 1.529(6) . ?
C8 H8 0.9800 . ?
C9 C10 1.515(6) . ?
C9 H9 0.9800 . ?
C10 C13 1.383(7) . ?
C10 C11 1.389(7) . ?
C11 C16 1.396(8) . ?
C11 C12 1.485(8) . ?
C12 H12A 0.9700 . ?
C12 H12B 0.9700 . ?
C13 C14 1.385(8) . ?
C13 H13 0.9300 . ?
C14 C15 1.364(10) . ?
C14 H14 0.9300 . ?
C15 C16 1.359(10) . ?
C15 H15 0.9300 . ?
C16 H16 0.9300 . ?

loop_
_geom_torsion_atom_site_label_1
_geom_torsion_atom_site_label_2
_geom_torsion_atom_site_label_3
_geom_torsion_atom_site_label_4
_geom_torsion
_geom_torsion_site_symmetry_1
_geom_torsion_site_symmetry_2
_geom_torsion_site_symmetry_3
_geom_torsion_site_symmetry_4
_geom_torsion_publ_flag
C101 Ru1 Ru2 C203 -124.0(3) . . . . ?
C102 Ru1 Ru2 C203 2.6(3) . . . . ?
N1 Ru1 Ru2 C203 180.0(2) . . . . ?
N2 Ru1 Ru2 C203 108.5(2) . . . . ?
Ru3 Ru1 Ru2 C203 -66.9(2) . . . . ?
C101 Ru1 Ru2 C202 -3.7(3) . . . . ?
C102 Ru1 Ru2 C202 122.9(3) . . . . ?
N1 Ru1 Ru2 C202 -59.6(3) . . . . ?
N2 Ru1 Ru2 C202 -131.2(2) . . . . ?
Ru3 Ru1 Ru2 C202 53.5(2) . . . . ?
C101 Ru1 Ru2 C201 126.5(3) . . . . ?
C102 Ru1 Ru2 C201 -106.9(3) . . . . ?
N1 Ru1 Ru2 C201 70.5(2) . . . . ?
N2 Ru1 Ru2 C201 -1.0(2) . . . . ?
Ru3 Ru1 Ru2 C201 -176.3(2) . . . . ?
C101 Ru1 Ru2 N1 56.0(3) . . . . ?
C102 Ru1 Ru2 N1 -177.4(2) . . . . ?
N2 Ru1 Ru2 N1 -71.53(18) . . . . ?
Ru3 Ru1 Ru2 N1 113.15(14) . . . . ?
C101 Ru1 Ru2 Ru3 -57.2(2) . . . . ?
C102 Ru1 Ru2 Ru3 69.43(16) . . . . ?
N1 Ru1 Ru2 Ru3 -113.15(14) . . . . ?
N2 Ru1 Ru2 Ru3 175.32(11) . . . . ?
C101 Ru1 Ru3 C303 -39.4(2) . . . . ?
C102 Ru1 Ru3 C303 51.0(2) . . . . ?
N1 Ru1 Ru3 C303 -138.6(2) . . . . ?
N2 Ru1 Ru3 C303 156.7(5) . . . . ?
Ru2 Ru1 Ru3 C303 176.23(18) . . . . ?
C101 Ru1 Ru3 C302 141.9(5) . . . . ?
C102 Ru1 Ru3 C302 -127.7(5) . . . . ?
N1 Ru1 Ru3 C302 42.7(5) . . . . ?
N2 Ru1 Ru3 C302 -22.0(7) . . . . ?
Ru2 Ru1 Ru3 C302 -2.5(5) . . . . ?
C101 Ru1 Ru3 C304 -131.0(2) . . . . ?
C102 Ru1 Ru3 C304 -40.6(2) . . . . ?
N1 Ru1 Ru3 C304 129.76(19) . . . . ?
N2 Ru1 Ru3 C304 65.1(5) . . . . ?
Ru2 Ru1 Ru3 C304 84.64(16) . . . . ?
C101 Ru1 Ru3 C301 51.3(2) . . . . ?
C102 Ru1 Ru3 C301 141.6(2) . . . . ?
N1 Ru1 Ru3 C301 -48.02(18) . . . . ?
N2 Ru1 Ru3 C301 -112.7(5) . . . . ?
Ru2 Ru1 Ru3 C301 -93.14(15) . . . . ?
C101 Ru1 Ru3 Ru2 144.40(17) . . . . ?
C102 Ru1 Ru3 Ru2 -125.27(14) . . . . ?
N1 Ru1 Ru3 Ru2 45.12(11) . . . . ?
N2 Ru1 Ru3 Ru2 -19.6(5) . . . . ?
C203 Ru2 Ru3 C303 117.0(5) . . . . ?
C202 Ru2 Ru3 C303 -151.9(5) . . . . ?
N1 Ru2 Ru3 C303 -54.6(5) . . . . ?
Ru1 Ru2 Ru3 C303 -10.7(5) . . . . ?
C203 Ru2 Ru3 C302 -53.3(3) . . . . ?
C202 Ru2 Ru3 C302 37.8(2) . . . . ?
N1 Ru2 Ru3 C302 135.1(2) . . . . ?
Ru1 Ru2 Ru3 C302 179.04(19) . . . . ?
C203 Ru2 Ru3 C304 40.6(2) . . . . ?
C202 Ru2 Ru3 C304 131.7(2) . . . . ?
N1 Ru2 Ru3 C304 -131.06(19) . . . . ?
Ru1 Ru2 Ru3 C304 -87.13(15) . . . . ?
C203 Ru2 Ru3 C301 -150.2(2) . . . . ?
C202 Ru2 Ru3 C301 -59.1(2) . . . . ?
N1 Ru2 Ru3 C301 38.16(19) . . . . ?
Ru1 Ru2 Ru3 C301 82.09(15) . . . . ?
C203 Ru2 Ru3 Ru1 127.71(17) . . . . ?
C202 Ru2 Ru3 Ru1 -141.20(15) . . . . ?
N1 Ru2 Ru3 Ru1 -43.93(12) . . . . ?
C101 Ru1 N1 C1 100.4(4) . . . . ?
C102 Ru1 N1 C1 -102.8(10) . . . . ?
N2 Ru1 N1 C1 -0.9(4) . . . . ?
Ru2 Ru1 N1 C1 -115.2(4) . . . . ?
Ru3 Ru1 N1 C1 -168.7(3) . . . . ?
C101 Ru1 N1 Ru2 -144.42(17) . . . . ?
C102 Ru1 N1 Ru2 12.4(10) . . . . ?
N2 Ru1 N1 Ru2 114.29(14) . . . . ?
Ru3 Ru1 N1 Ru2 -53.50(9) . . . . ?
C203 Ru2 N1 C1 127.5(11) . . . . ?
C202 Ru2 N1 C1 -94.9(4) . . . . ?
C201 Ru2 N1 C1 5.5(4) . . . . ?
Ru1 Ru2 N1 C1 127.5(4) . . . . ?
Ru3 Ru2 N1 C1 -179.6(3) . . . . ?
C203 Ru2 N1 Ru1 -0.1(12) . . . . ?
C202 Ru2 N1 Ru1 137.53(19) . . . . ?
C201 Ru2 N1 Ru1 -122.1(2) . . . . ?
Ru3 Ru2 N1 Ru1 52.85(9) . . . . ?
C101 Ru1 N2 C7 -106.1(4) . . . . ?
C102 Ru1 N2 C7 162.4(4) . . . . ?
N1 Ru1 N2 C7 -7.2(4) . . . . ?
Ru2 Ru1 N2 C7 39.8(4) . . . . ?
Ru3 Ru1 N2 C7 57.5(7) . . . . ?
C101 Ru1 N2 C9 77.7(4) . . . . ?
C102 Ru1 N2 C9 -13.8(4) . . . . ?
N1 Ru1 N2 C9 176.6(3) . . . . ?
Ru2 Ru1 N2 C9 -136.5(3) . . . . ?
Ru3 Ru1 N2 C9 -118.7(4) . . . . ?
Ru1 N1 C1 C6 9.0(6) . . . . ?
Ru2 N1 C1 C6 -89.4(4) . . . . ?
Ru1 N1 C1 C2 -172.8(3) . . . . ?
Ru2 N1 C1 C2 88.9(4) . . . . ?
C6 C1 C2 C3 2.2(7) . . . . ?
N1 C1 C2 C3 -176.1(4) . . . . ?
C1 C2 C3 C4 0.0(8) . . . . ?
C2 C3 C4 C5 -1.1(8) . . . . ?
C3 C4 C5 C6 0.0(8) . . . . ?
C4 C5 C6 C1 2.3(7) . . . . ?
C4 C5 C6 C7 -172.6(4) . . . . ?
C2 C1 C6 C5 -3.3(6) . . . . ?
N1 C1 C6 C5 175.0(4) . . . . ?
C2 C1 C6 C7 171.3(4) . . . . ?
N1 C1 C6 C7 -10.5(7) . . . . ?
C9 N2 C7 O1 2.5(5) . . . . ?
Ru1 N2 C7 O1 -174.3(3) . . . . ?
C9 N2 C7 C6 -175.0(4) . . . . ?
Ru1 N2 C7 C6 8.3(7) . . . . ?
C8 O1 C7 N2 5.4(5) . . . . ?
C8 O1 C7 C6 -176.7(4) . . . . ?
C5 C6 C7 N2 176.1(4) . . . . ?
C1 C6 C7 N2 1.5(7) . . . . ?
C5 C6 C7 O1 -1.4(6) . . . . ?
C1 C6 C7 O1 -176.1(4) . . . . ?
C7 O1 C8 C12 -126.6(4) . . . . ?
C7 O1 C8 C9 -10.3(4) . . . . ?
C7 N2 C9 C10 104.0(5) . . . . ?
Ru1 N2 C9 C10 -79.1(5) . . . . ?
C7 N2 C9 C8 -8.7(5) . . . . ?
Ru1 N2 C9 C8 168.1(3) . . . . ?
O1 C8 C9 N2 11.3(4) . . . . ?
C12 C8 C9 N2 129.0(4) . . . . ?
O1 C8 C9 C10 -109.0(4) . . . . ?
C12 C8 C9 C10 8.8(5) . . . . ?
N2 C9 C10 C13 65.2(7) . . . . ?
C8 C9 C10 C13 177.6(5) . . . . ?
N2 C9 C10 C11 -116.8(4) . . . . ?
C8 C9 C10 C11 -4.4(5) . . . . ?
C13 C10 C11 C16 -1.5(8) . . . . ?
C9 C10 C11 C16 -179.8(5) . . . . ?
C13 C10 C11 C12 176.4(5) . . . . ?
C9 C10 C11 C12 -1.8(6) . . . . ?
C10 C11 C12 C8 7.2(6) . . . . ?
C16 C11 C12 C8 -175.1(5) . . . . ?
O1 C8 C12 C11 103.4(5) . . . . ?
C9 C8 C12 C11 -9.7(6) . . . . ?
C11 C10 C13 C14 0.9(8) . . . . ?
C9 C10 C13 C14 178.8(5) . . . . ?
C10 C13 C14 C15 0.7(9) . . . . ?
C13 C14 C15 C16 -1.9(10) . . . . ?
C14 C15 C16 C11 1.3(10) . . . . ?
C10 C11 C16 C15 0.4(8) . . . . ?
C12 C11 C16 C15 -177.2(6) . . . . ?
